data_4517970
loop_
_publ_author_name
'Werner, Philipp'
'W\"achter, Tobias'
'Asyuda, Andika'
'Wiesner, Adrian'
'Kind, Martin'
'Bolte, Michael'
'Weinhardt, Lothar'
'Terfort, Andreas'
'Zharnikov, Michael'

_publ_section_title
;
 Electron Transfer Dynamics and Structural Effects in Benzonitrile
 Monolayers with Tuned Dipole Moments by Differently Positioned Fluorine
 Atoms.
;
_journal_issue 35
_journal_name_full 'ACS applied materials &amp; interfaces'
_journal_page_first 39859
_journal_page_last 39869
_journal_paper_doi 10.1021/acsami.0c10513
_journal_volume 12
_journal_year 2020
_chemical_formula_moiety 'C9 H5 F2 N O Se'
_chemical_formula_sum 'C9 H5 F2 N O Se'
_chemical_formula_weight 260.10
_space_group_crystal_system monoclinic
_space_group_IT_number 14
_space_group_name_Hall '-P 2ybc'
_space_group_name_H-M_alt 'P 1 21/c 1'
_atom_sites_solution_hydrogens geom
_audit_creation_method SHELXL-2014/6
_cell_angle_alpha 90
_cell_angle_beta 99.000(8)
_cell_angle_gamma 90
_cell_formula_units_Z 4
_cell_length_a 7.8680(8)
_cell_length_b 7.3367(5)
_cell_length_c 16.4544(17)
_cell_measurement_reflns_used 11064
_cell_measurement_temperature 173(2)
_cell_measurement_theta_max 29.87
_cell_measurement_theta_min 3.74
_cell_volume 938.14(15)
_computing_cell_refinement 'X-Area (Stoe & Cie, 2001)'
_computing_data_collection 'X-Area (Stoe & Cie, 2001)'
_computing_data_reduction 'X-Area (Stoe & Cie, 2001)'
_computing_molecular_graphics 'XP in SHELXTL-Plus (Sheldrick, 2008)'
_computing_publication_material SHELXL
_computing_structure_refinement 'SHELXL-2014/6 (Sheldrick, 2014)'
_computing_structure_solution 'SHELXS (Sheldrick, 2008)'
_diffrn_ambient_temperature 173(2)
_diffrn_measured_fraction_theta_full 0.998
_diffrn_measured_fraction_theta_max 0.998
_diffrn_measurement_device_type 'STOE IPDS II two-circle-diffractometer'
_diffrn_measurement_method \w
_diffrn_radiation_type MoK\a
_diffrn_radiation_wavelength 0.71073
_diffrn_reflns_av_R_equivalents 0.0580
_diffrn_reflns_av_unetI/netI 0.0300
_diffrn_reflns_Laue_measured_fraction_full 0.998
_diffrn_reflns_Laue_measured_fraction_max 0.998
_diffrn_reflns_limit_h_max 9
_diffrn_reflns_limit_h_min -9
_diffrn_reflns_limit_k_max 9
_diffrn_reflns_limit_k_min -8
_diffrn_reflns_limit_l_max 20
_diffrn_reflns_limit_l_min -20
_diffrn_reflns_number 11064
_diffrn_reflns_point_group_measured_fraction_full 0.998
_diffrn_reflns_point_group_measured_fraction_max 0.998
_diffrn_reflns_theta_full 25.000
_diffrn_reflns_theta_max 26.364
_diffrn_reflns_theta_min 3.742
_diffrn_source 'Genix 3D I\mS microfocus X-ray source'
_exptl_absorpt_coefficient_mu 3.996
_exptl_absorpt_correction_T_max 1.000
_exptl_absorpt_correction_T_min 0.482
_exptl_absorpt_correction_type multi-scan
_exptl_absorpt_process_details 'X-Area (Stoe & Cie, 2001)'
_exptl_crystal_colour colourless
_exptl_crystal_density_diffrn 1.842
_exptl_crystal_description block
_exptl_crystal_F_000 504
_exptl_crystal_size_max 0.360
_exptl_crystal_size_mid 0.250
_exptl_crystal_size_min 0.080
_refine_diff_density_max 0.812
_refine_diff_density_min -0.707
_refine_diff_density_rms 0.123
_refine_ls_extinction_method none
_refine_ls_goodness_of_fit_ref 1.152
_refine_ls_hydrogen_treatment constr
_refine_ls_matrix_type full
_refine_ls_number_parameters 128
_refine_ls_number_reflns 1912
_refine_ls_number_restraints 0
_refine_ls_restrained_S_all 1.152
_refine_ls_R_factor_all 0.0519
_refine_ls_R_factor_gt 0.0457
_refine_ls_shift/su_max 0.001
_refine_ls_shift/su_mean 0.000
_refine_ls_structure_factor_coef Fsqd
_refine_ls_weighting_details 'w=1/[\s^2^(Fo^2^)+(0.0712P)^2^+0.8306P] where P=(Fo^2^+2Fc^2^)/3'
_refine_ls_weighting_scheme calc
_refine_ls_wR_factor_gt 0.1209
_refine_ls_wR_factor_ref 0.1247
_reflns_Friedel_coverage 0.000
_reflns_number_gt 1701
_reflns_number_total 1912
_reflns_threshold_expression 'I > 2\s(I)'
_cod_data_source_file am0c10513_si_004.cif
_cod_data_source_block te80
_cod_depositor_comments
;Adding full bibliography for 4517969--4517972.cif.

 Adding full bibliography for 4517969--4517972.cif.
;
_cod_original_sg_symbol_H-M 'P 21/c'
_cod_database_code 4517970
_shelx_space_group_comment
; 
The symmetry employed for this shelxl refinement is uniquely defined 
by the following loop, which should always be used as a source of 
symmetry information in preference to the above space-group names. 
They are only intended as comments. 
;
_shelx_estimated_absorpt_t_min 0.327
_shelx_estimated_absorpt_t_max 0.740
_shelxl_version_number 2014/6

loop_
_space_group_symop_operation_xyz
'x, y, z'
'-x, y+1/2, -z+1/2'
'-x, -y, -z'
'x, -y-1/2, z-1/2'

loop_
_atom_site_label
_atom_site_type_symbol
_atom_site_fract_x
_atom_site_fract_y
_atom_site_fract_z
_atom_site_U_iso_or_equiv
_atom_site_adp_type
_atom_site_occupancy
_atom_site_site_symmetry_order
_atom_site_calc_flag
_atom_site_refinement_flags_posn
_atom_site_refinement_flags_adp
_atom_site_refinement_flags_occupancy
_atom_site_disorder_assembly
_atom_site_disorder_group
Se1 Se 0.72385(5) 0.22039(6) 0.47987(2) 0.03634(19) Uani 1 1 d . . . . .
F1 F 0.5683(3) 0.5830(4) 0.41091(17) 0.0463(7) Uani 1 1 d . . . . .
F2 F 0.4942(4) -0.0473(3) 0.36905(17) 0.0466(7) Uani 1 1 d . . . . .
N1 N -0.0030(6) 0.3831(7) 0.1545(2) 0.0557(12) Uani 1 1 d . . . . .
O1 O 0.8715(4) 0.3451(6) 0.3472(2) 0.0536(9) Uani 1 1 d . . . . .
C1 C 0.5358(5) 0.2658(6) 0.3937(3) 0.0329(9) Uani 1 1 d . . . . .
C2 C 0.4823(5) 0.4424(6) 0.3713(2) 0.0335(9) Uani 1 1 d . . . . .
C3 C 0.3433(5) 0.4809(6) 0.3109(3) 0.0373(9) Uani 1 1 d . . . . .
H3 H 0.3079 0.6027 0.2980 0.045 Uiso 1 1 calc R U . . .
C4 C 0.2578(5) 0.3329(7) 0.2699(2) 0.0362(9) Uani 1 1 d . . . . .
C5 C 0.3086(6) 0.1541(7) 0.2884(3) 0.0373(9) Uani 1 1 d . . . . .
H5 H 0.2506 0.0545 0.2593 0.045 Uiso 1 1 calc R U . . .
C6 C 0.4455(6) 0.1262(6) 0.3503(3) 0.0353(9) Uani 1 1 d . . . . .
C7 C 0.1121(6) 0.3644(7) 0.2054(3) 0.0422(10) Uani 1 1 d . . . . .
C8 C 0.9050(6) 0.2937(6) 0.4164(3) 0.0372(9) Uani 1 1 d . . . . .
C9 C 1.0815(6) 0.2752(7) 0.4653(3) 0.0411(10) Uani 1 1 d . . . . .
H9A H 1.1325 0.1595 0.4516 0.062 Uiso 1 1 calc R U . . .
H9B H 1.0737 0.2776 0.5242 0.062 Uiso 1 1 calc R U . . .
H9C H 1.1537 0.3765 0.4521 0.062 Uiso 1 1 calc R U . . .

loop_
_atom_site_aniso_label
_atom_site_aniso_U_11
_atom_site_aniso_U_22
_atom_site_aniso_U_33
_atom_site_aniso_U_23
_atom_site_aniso_U_13
_atom_site_aniso_U_12
Se1 0.0313(3) 0.0466(3) 0.0292(3) 0.00633(16) -0.00135(17) 0.00363(17)
F1 0.0432(15) 0.0372(14) 0.0526(15) -0.0036(12) -0.0106(12) -0.0036(11)
F2 0.0530(17) 0.0310(13) 0.0535(16) 0.0033(11) 0.0007(13) 0.0039(11)
N1 0.048(2) 0.078(3) 0.035(2) -0.003(2) -0.0108(18) 0.008(2)
O1 0.0420(18) 0.079(3) 0.0385(17) 0.0205(18) 0.0024(14) 0.0089(18)
C1 0.0266(19) 0.042(2) 0.0302(19) 0.0013(16) 0.0035(16) 0.0004(16)
C2 0.030(2) 0.036(2) 0.0316(19) -0.0030(16) -0.0030(16) -0.0005(16)
C3 0.034(2) 0.038(2) 0.038(2) 0.0038(17) -0.0018(17) 0.0024(17)
C4 0.032(2) 0.048(2) 0.0260(18) -0.0018(17) -0.0024(16) 0.0020(18)
C5 0.037(2) 0.039(2) 0.0337(19) -0.0067(18) 0.0007(17) -0.0051(19)
C6 0.036(2) 0.035(2) 0.0343(19) 0.0018(17) 0.0047(17) 0.0031(17)
C7 0.040(2) 0.055(3) 0.0289(19) -0.0017(19) -0.0019(18) 0.002(2)
C8 0.032(2) 0.041(2) 0.037(2) 0.0045(18) 0.0006(17) 0.0057(17)
C9 0.032(2) 0.052(3) 0.037(2) 0.0036(19) 0.0002(18) 0.0049(19)

loop_
_atom_type_symbol
_atom_type_description
_atom_type_scat_dispersion_real
_atom_type_scat_dispersion_imag
_atom_type_scat_source
C C 0.0033 0.0016 'International Tables Vol C Tables 4.2.6.8 and 6.1.1.4'
H H 0.0000 0.0000 'International Tables Vol C Tables 4.2.6.8 and 6.1.1.4'
F F 0.0171 0.0103 'International Tables Vol C Tables 4.2.6.8 and 6.1.1.4'
N N 0.0061 0.0033 'International Tables Vol C Tables 4.2.6.8 and 6.1.1.4'
O O 0.0106 0.0060 'International Tables Vol C Tables 4.2.6.8 and 6.1.1.4'
Se Se -0.0929 2.2259 'International Tables Vol C Tables 4.2.6.8 and 6.1.1.4'

loop_
_geom_angle_atom_site_label_1
_geom_angle_atom_site_label_2
_geom_angle_atom_site_label_3
_geom_angle
_geom_angle_site_symmetry_1
_geom_angle_site_symmetry_3
_geom_angle_publ_flag
C1 Se1 C8 95.71(18) . . ?
C6 C1 C2 116.3(4) . . ?
C6 C1 Se1 122.1(3) . . ?
C2 C1 Se1 121.6(3) . . ?
F1 C2 C3 118.1(4) . . ?
F1 C2 C1 118.5(3) . . ?
C3 C2 C1 123.4(4) . . ?
C2 C3 C4 117.1(4) . . ?
C2 C3 H3 121.5 . . ?
C4 C3 H3 121.5 . . ?
C5 C4 C3 121.9(4) . . ?
C5 C4 C7 118.5(4) . . ?
C3 C4 C7 119.7(4) . . ?
C6 C5 C4 117.8(4) . . ?
C6 C5 H5 121.1 . . ?
C4 C5 H5 121.1 . . ?
F2 C6 C5 118.0(4) . . ?
F2 C6 C1 118.4(4) . . ?
C5 C6 C1 123.6(4) . . ?
N1 C7 C4 177.7(6) . . ?
O1 C8 C9 126.2(4) . . ?
O1 C8 Se1 121.6(3) . . ?
C9 C8 Se1 112.2(3) . . ?
C8 C9 H9A 109.5 . . ?
C8 C9 H9B 109.5 . . ?
H9A C9 H9B 109.5 . . ?
C8 C9 H9C 109.5 . . ?
H9A C9 H9C 109.5 . . ?
H9B C9 H9C 109.5 . . ?

loop_
_geom_bond_atom_site_label_1
_geom_bond_atom_site_label_2
_geom_bond_distance
_geom_bond_site_symmetry_2
_geom_bond_publ_flag
Se1 C1 1.911(4) . ?
Se1 C8 1.969(5) . ?
F1 C2 1.345(5) . ?
F2 C6 1.351(5) . ?
N1 C7 1.142(6) . ?
O1 C8 1.189(5) . ?
C1 C6 1.380(6) . ?
C1 C2 1.394(6) . ?
C2 C3 1.387(5) . ?
C3 C4 1.394(6) . ?
C3 H3 0.9500 . ?
C4 C5 1.391(7) . ?
C4 C7 1.453(5) . ?
C5 C6 1.377(6) . ?
C5 H5 0.9500 . ?
C8 C9 1.498(6) . ?
C9 H9A 0.9800 . ?
C9 H9B 0.9800 . ?
C9 H9C 0.9800 . ?

loop_
_geom_torsion_atom_site_label_1
_geom_torsion_atom_site_label_2
_geom_torsion_atom_site_label_3
_geom_torsion_atom_site_label_4
_geom_torsion
_geom_torsion_site_symmetry_1
_geom_torsion_site_symmetry_2
_geom_torsion_site_symmetry_3
_geom_torsion_site_symmetry_4
_geom_torsion_publ_flag
C6 C1 C2 F1 -178.9(4) . . . . ?
Se1 C1 C2 F1 1.1(6) . . . . ?
C6 C1 C2 C3 2.0(7) . . . . ?
Se1 C1 C2 C3 -177.9(3) . . . . ?
F1 C2 C3 C4 179.1(4) . . . . ?
C1 C2 C3 C4 -1.8(7) . . . . ?
C2 C3 C4 C5 0.1(7) . . . . ?
C2 C3 C4 C7 -179.4(4) . . . . ?
C3 C4 C5 C6 1.2(7) . . . . ?
C7 C4 C5 C6 -179.2(4) . . . . ?
C4 C5 C6 F2 179.3(4) . . . . ?
C4 C5 C6 C1 -0.9(7) . . . . ?
C2 C1 C6 F2 179.1(4) . . . . ?
Se1 C1 C6 F2 -0.9(6) . . . . ?
C2 C1 C6 C5 -0.6(7) . . . . ?
Se1 C1 C6 C5 179.4(4) . . . . ?
